data_4319874
loop_
_publ_author_name
'Yi Han'
'C. Jeff Harlan'
'Philipp Stoessel'
'Brian J. Frost'
'Jack R. Norton'
'Susie Miller'
'Brian Bridgewater'
'Qiang Xu'

_publ_section_title
;
 Rhenium Oxo Complexes of a Chelating Diyne Ligand. Synthesis and Study of
 the Kinetics of Protonation
;
_journal_name_full 'Inorganic Chemistry'
_journal_page_first 2942
_journal_page_last 2952
_journal_paper_doi 10.1021/ic0100931
_journal_volume 40
_journal_year 2001
_chemical_formula_sum 'C9 H12 I O Re'
_chemical_formula_weight 449.29
_chemical_name_systematic
;
  ?
;
_space_group_IT_number 14
_symmetry_cell_setting monoclinic
_symmetry_space_group_name_Hall '-P 2yn'
_symmetry_space_group_name_H-M 'P 1 21/n 1'
_atom_sites_solution_hydrogens geom
_atom_sites_solution_primary direct
_atom_sites_solution_secondary difmap
_audit_creation_method SHELXL-97
_cell_angle_alpha 90.00
_cell_angle_beta 108.326(2)
_cell_angle_gamma 90.00
_cell_formula_units_Z 4
_cell_length_a 10.0184(15)
_cell_length_b 7.1551(10)
_cell_length_c 15.790(2)
_cell_measurement_temperature 228(2)
_cell_volume 1074.5(3)
_computing_cell_refinement 'Bruker SMART'
_computing_data_collection 'Bruker SMART'
_computing_data_reduction 'Bruker SHELXTL'
_computing_molecular_graphics 'Bruker SHELXTL'
_computing_publication_material 'Bruker SHELXTL'
_computing_structure_refinement 'SHELXL-97 (Sheldrick, 1997)'
_computing_structure_solution 'SHELXS-97 (Sheldrick, 1990)'
_diffrn_ambient_temperature 228(2)
_diffrn_measured_fraction_theta_full 0.920
_diffrn_measured_fraction_theta_max 0.920
_diffrn_measurement_device_type 'CCD area detector'
_diffrn_measurement_method 'phi and omega scans'
_diffrn_radiation_monochromator graphite
_diffrn_radiation_source 'fine-focus sealed tube'
_diffrn_radiation_type MoK\a
_diffrn_radiation_wavelength 0.71073
_diffrn_reflns_av_R_equivalents 0.0409
_diffrn_reflns_av_sigmaI/netI 0.0267
_diffrn_reflns_limit_h_max 12
_diffrn_reflns_limit_h_min -13
_diffrn_reflns_limit_k_max 6
_diffrn_reflns_limit_k_min -9
_diffrn_reflns_limit_l_max 19
_diffrn_reflns_limit_l_min -20
_diffrn_reflns_number 7028
_diffrn_reflns_theta_full 28.00
_diffrn_reflns_theta_max 28.00
_diffrn_reflns_theta_min 2.15
_exptl_absorpt_coefficient_mu 14.137
_exptl_absorpt_correction_T_max 0.1008
_exptl_absorpt_correction_T_min 0.0535
_exptl_absorpt_correction_type none
_exptl_crystal_density_diffrn 2.777
_exptl_crystal_density_method 'not measured'
_exptl_crystal_F_000 808
_exptl_crystal_size_max 0.50
_exptl_crystal_size_mid 0.50
_exptl_crystal_size_min 0.30
_refine_diff_density_max 1.847
_refine_diff_density_min -1.760
_refine_diff_density_rms 0.212
_refine_ls_extinction_coef 0.0058(3)
_refine_ls_extinction_expression Fc^*^=kFc[1+0.001xFc^2^\l^3^/sin(2\q)]^-1/4^
_refine_ls_extinction_method SHELXL
_refine_ls_goodness_of_fit_ref 1.109
_refine_ls_hydrogen_treatment mixed
_refine_ls_matrix_type full
_refine_ls_number_parameters 112
_refine_ls_number_reflns 2381
_refine_ls_number_restraints 0
_refine_ls_restrained_S_all 1.109
_refine_ls_R_factor_all 0.0304
_refine_ls_R_factor_gt 0.0293
_refine_ls_shift/su_max 0.003
_refine_ls_shift/su_mean 0.000
_refine_ls_structure_factor_coef Fsqd
_refine_ls_weighting_details 'calc w=1/[\s^2^(Fo^2^)+(0.0439P)^2^+4.2212P] where P=(Fo^2^+2Fc^2^)/3'
_refine_ls_weighting_scheme calc
_refine_ls_wR_factor_gt 0.0772
_refine_ls_wR_factor_ref 0.0780
_reflns_number_gt 2316
_reflns_number_total 2381
_reflns_threshold_expression >2sigma(I)
_cod_data_source_file ic0100931_1.cif
_cod_data_source_block res10
_cod_depositor_comments
;
The following automatic conversions were performed:

'_symmetry_cell_setting' value 'Monoclinic' changed to 'monoclinic'
according to the built-in table from CIF Core dictionary named
'cif_core.dic' version 2.4.1 from 2010-06-29.

Automatic conversion script
Id: cif_fix_values 1646 2011-03-28 12:23:43Z adriana 
;
_cod_database_code 4319874

loop_
_symmetry_equiv_pos_as_xyz
'x, y, z'
'-x+1/2, y+1/2, -z+1/2'
'-x, -y, -z'
'x-1/2, -y-1/2, z-1/2'

loop_
_atom_site_label
_atom_site_type_symbol
_atom_site_fract_x
_atom_site_fract_y
_atom_site_fract_z
_atom_site_U_iso_or_equiv
_atom_site_adp_type
_atom_site_occupancy
_atom_site_symmetry_multiplicity
_atom_site_calc_flag
_atom_site_refinement_flags
_atom_site_disorder_assembly
_atom_site_disorder_group
Re Re 0.43117(2) 0.21348(3) 0.119810(13) 0.02241(12) Uani 1 1 d . . .
I I 0.18394(4) 0.39252(7) 0.06196(3) 0.04147(14) Uani 1 1 d . . .
O O 0.5571(5) 0.3250(6) 0.0885(3) 0.0353(9) Uani 1 1 d . . .
C1 C 0.3625(8) 0.3820(11) 0.3014(5) 0.0445(16) Uani 1 1 d . . .
H1A H 0.2611 0.3714 0.2766 0.067 Uiso 1 1 calc R . .
H1B H 0.3897 0.5119 0.3006 0.067 Uiso 1 1 calc R . .
H1C H 0.3926 0.3363 0.3623 0.067 Uiso 1 1 calc R . .
C2 C 0.4292(6) 0.2702(8) 0.2476(4) 0.0294(12) Uani 1 1 d . . .
C3 C 0.5090(6) 0.1282(9) 0.2478(4) 0.0299(11) Uani 1 1 d . . .
C4 C 0.5921(7) -0.0357(10) 0.2930(4) 0.0372(14) Uani 1 1 d . . .
H4A H 0.5345 -0.1109 0.3201 0.045 Uiso 1 1 calc R . .
H4B H 0.6744 0.0083 0.3410 0.045 Uiso 1 1 calc R . .
C5 C 0.6406(7) -0.1570(10) 0.2301(4) 0.0391(14) Uani 1 1 d . . .
H5A H 0.7091 -0.0867 0.2100 0.047 Uiso 1 1 calc R . .
H5B H 0.6888 -0.2668 0.2628 0.047 Uiso 1 1 calc R . .
C6 C 0.5243(9) -0.2217(8) 0.1497(5) 0.0429(16) Uani 1 1 d . . .
H6A H 0.5650 -0.2905 0.1101 0.051 Uiso 1 1 calc R . .
H6B H 0.4633 -0.3079 0.1689 0.051 Uiso 1 1 calc R . .
C7 C 0.4376(6) -0.0640(8) 0.0991(4) 0.0286(11) Uani 1 1 d . . .
C8 C 0.3311(6) -0.0017(8) 0.0372(4) 0.0301(12) Uani 1 1 d . . .
C9 C 0.2061(7) -0.0551(12) -0.0367(5) 0.0463(17) Uani 1 1 d . . .
H9A H 0.2242 -0.1716 -0.0626 0.069 Uiso 1 1 calc R . .
H9B H 0.1848 0.0421 -0.0818 0.069 Uiso 1 1 calc R . .
H9C H 0.1269 -0.0712 -0.0145 0.069 Uiso 1 1 calc R . .

loop_
_atom_site_aniso_label
_atom_site_aniso_U_11
_atom_site_aniso_U_22
_atom_site_aniso_U_33
_atom_site_aniso_U_23
_atom_site_aniso_U_13
_atom_site_aniso_U_12
Re 0.02140(15) 0.02166(16) 0.02530(15) 0.00040(7) 0.00897(9) 0.00211(7)
I 0.0325(2) 0.0447(3) 0.0449(2) 0.00616(18) 0.00894(18) 0.01689(18)
O 0.031(2) 0.032(2) 0.048(2) 0.001(2) 0.0202(19) -0.0027(18)
C1 0.046(4) 0.049(4) 0.042(3) -0.011(3) 0.019(3) 0.009(3)
C2 0.029(3) 0.031(3) 0.029(3) -0.006(2) 0.010(2) -0.001(2)
C3 0.031(3) 0.033(3) 0.024(2) -0.002(2) 0.007(2) 0.001(2)
C4 0.041(3) 0.042(3) 0.026(3) 0.005(2) 0.007(2) 0.011(3)
C5 0.036(3) 0.038(3) 0.041(3) 0.006(3) 0.010(3) 0.014(3)
C6 0.056(5) 0.023(3) 0.050(4) 0.003(2) 0.018(3) 0.007(3)
C7 0.034(3) 0.026(3) 0.028(2) -0.005(2) 0.012(2) 0.000(2)
C8 0.031(3) 0.034(3) 0.030(3) -0.007(2) 0.017(2) -0.001(2)
C9 0.038(4) 0.062(4) 0.033(3) -0.015(3) 0.003(3) -0.005(3)

loop_
_atom_type_symbol
_atom_type_description
_atom_type_scat_dispersion_real
_atom_type_scat_dispersion_imag
_atom_type_scat_source
C C 0.0033 0.0016 'International Tables Vol C Tables 4.2.6.8 and 6.1.1.4'
H H 0.0000 0.0000 'International Tables Vol C Tables 4.2.6.8 and 6.1.1.4'
O O 0.0106 0.0060 'International Tables Vol C Tables 4.2.6.8 and 6.1.1.4'
I I -0.4742 1.8119 'International Tables Vol C Tables 4.2.6.8 and 6.1.1.4'
Re Re -1.0185 7.2310 'International Tables Vol C Tables 4.2.6.8 and 6.1.1.4'

loop_
_geom_angle_atom_site_label_1
_geom_angle_atom_site_label_2
_geom_angle_atom_site_label_3
_geom_angle
_geom_angle_site_symmetry_1
_geom_angle_site_symmetry_3
_geom_angle_publ_flag
O Re C7 110.6(2) . . ?
O Re C3 110.3(2) . . ?
C7 Re C3 80.9(2) . . ?
O Re C8 115.2(2) . . ?
C7 Re C8 36.5(2) . . ?
C3 Re C8 111.4(2) . . ?
O Re C2 115.5(2) . . ?
C7 Re C2 111.3(2) . . ?
C3 Re C2 36.9(2) . . ?
C8 Re C2 127.8(2) . . ?
O Re I 111.64(16) . . ?
C7 Re I 119.24(17) . . ?
C3 Re I 120.68(17) . . ?
C8 Re I 85.87(17) . . ?
C2 Re I 86.97(17) . . ?
C3 C2 C1 145.0(6) . . ?
C3 C2 Re 69.6(4) . . ?
C1 C2 Re 144.8(5) . . ?
C2 C3 C4 151.1(6) . . ?
C2 C3 Re 73.5(4) . . ?
C4 C3 Re 134.6(4) . . ?
C3 C4 C5 112.7(5) . . ?
C6 C5 C4 114.1(6) . . ?
C7 C6 C5 112.7(5) . . ?
C8 C7 C6 151.3(6) . . ?
C8 C7 Re 73.7(4) . . ?
C6 C7 Re 134.5(5) . . ?
C7 C8 C9 144.5(7) . . ?
C7 C8 Re 69.8(4) . . ?
C9 C8 Re 145.1(5) . . ?

loop_
_geom_bond_atom_site_label_1
_geom_bond_atom_site_label_2
_geom_bond_distance
_geom_bond_site_symmetry_2
_geom_bond_publ_flag
Re O 1.692(4) . ?
Re C7 2.016(6) . ?
Re C3 2.019(6) . ?
Re C8 2.062(6) . ?
Re C2 2.064(6) . ?
Re I 2.6809(5) . ?
C1 C2 1.471(8) . ?
C2 C3 1.293(9) . ?
C3 C4 1.484(8) . ?
C4 C5 1.510(9) . ?
C5 C6 1.501(10) . ?
C6 C7 1.493(9) . ?
C7 C8 1.279(9) . ?
C8 C9 1.469(8) . ?
